data_4319041
loop_
_publ_author_name
'June-Ho Jung'
'Hongming Zhang'
'Patty Wisian-Neilson'

_publ_section_title
;
 Deprotonation-Substitution Reactions of Cyclic Methylphenylphosphazenes:
 Synthesis and Structures of Nongeminal P-Ethyl, P-Phenyl
 Cyclotriphosphazenes
;
_journal_name_full 'Inorganic Chemistry'
_journal_page_first 6720
_journal_page_last 6725
_journal_paper_doi 10.1021/ic0259080
_journal_volume 41
_journal_year 2002
_chemical_formula_sum 'C23 H28 N3 P3'
_chemical_formula_weight 439.39
_chemical_name_systematic
; 
 ? 
;
_space_group_IT_number 2
_symmetry_cell_setting triclinic
_symmetry_space_group_name_Hall '-P 1'
_symmetry_space_group_name_H-M 'P -1'
_atom_sites_solution_hydrogens geom
_atom_sites_solution_primary direct
_atom_sites_solution_secondary difmap
_audit_creation_method SHELXL-97
_cell_angle_alpha 72.07(2)
_cell_angle_beta 73.79(1)
_cell_angle_gamma 85.87(2)
_cell_formula_units_Z 2
_cell_length_a 10.276(2)
_cell_length_b 10.699(2)
_cell_length_c 11.925(2)
_cell_measurement_reflns_used 40
_cell_measurement_temperature 293(2)
_cell_measurement_theta_max 15
_cell_measurement_theta_min 10
_cell_volume 1197.7(4)
_computing_cell_refinement 'Bruker XSCANS'
_computing_data_collection 'Bruker XSCANS'
_computing_data_reduction 'Bruker XSCANS'
_computing_molecular_graphics 'Bruker SHELXTL'
_computing_publication_material 'Bruker SHELXTL'
_computing_structure_refinement 'SHELXL-97 (Sheldrick, 1997)'
_computing_structure_solution 'SHELXS-97 (Sheldrick, 1990)'
_diffrn_ambient_temperature 293(2)
_diffrn_measured_fraction_theta_full 0.974
_diffrn_measured_fraction_theta_max 0.974
_diffrn_measurement_device_type 'Bruker P4'
_diffrn_measurement_method '\w scans'
_diffrn_radiation_monochromator graphite
_diffrn_radiation_source 'fine-focus sealed tube'
_diffrn_radiation_type MoK\a
_diffrn_radiation_wavelength 0.71073
_diffrn_reflns_av_R_equivalents 0.023
_diffrn_reflns_av_sigmaI/netI 0.035
_diffrn_reflns_limit_h_max 12
_diffrn_reflns_limit_h_min 0
_diffrn_reflns_limit_k_max 12
_diffrn_reflns_limit_k_min -12
_diffrn_reflns_limit_l_max 14
_diffrn_reflns_limit_l_min -13
_diffrn_reflns_number 4359
_diffrn_reflns_theta_full 24.99
_diffrn_reflns_theta_max 24.99
_diffrn_reflns_theta_min 1.86
_diffrn_standards_decay_% 6.22
_diffrn_standards_interval_count 147
_diffrn_standards_number 3
_exptl_absorpt_coefficient_mu 0.262
_exptl_absorpt_correction_type n/a
_exptl_crystal_colour colorless
_exptl_crystal_density_diffrn 1.218
_exptl_crystal_density_meas ?
_exptl_crystal_density_method 'not measured'
_exptl_crystal_description plates
_exptl_crystal_F_000 464
_exptl_crystal_size_max 0.40
_exptl_crystal_size_mid 0.30
_exptl_crystal_size_min 0.25
_refine_diff_density_max 0.47
_refine_diff_density_min -0.24
_refine_diff_density_rms 0.04
_refine_ls_extinction_method none
_refine_ls_goodness_of_fit_ref 1.03
_refine_ls_hydrogen_treatment riding
_refine_ls_matrix_type full
_refine_ls_number_parameters 265
_refine_ls_number_reflns 4105
_refine_ls_number_restraints 0
_refine_ls_restrained_S_all 1.03
_refine_ls_R_factor_all 0.061
_refine_ls_R_factor_gt 0.044
_refine_ls_shift/su_max 0.000
_refine_ls_shift/su_mean 0.000
_refine_ls_structure_factor_coef Fsqd
_refine_ls_weighting_details 'w=1/[\s^2^(Fo^2^)+(0.0797P)^2^+0.0845P] where P=(Fo^2^+2Fc^2^)/3'
_refine_ls_weighting_scheme calc
_refine_ls_wR_factor_gt 0.121
_refine_ls_wR_factor_ref 0.129
_reflns_number_gt 3181
_reflns_number_total 4105
_reflns_threshold_expression >2sigma(I)
_cod_data_source_file ic0259080_2.cif
_cod_data_source_block jh-mecs
_cod_depositor_comments
;
The following automatic conversions were performed:

'_symmetry_cell_setting' value 'Triclinic' changed to 'triclinic'
according to the built-in table from CIF Core dictionary named
'cif_core.dic' version 2.4.1 from 2010-06-29.

Automatic conversion script
Id: cif_fix_values 1646 2011-03-28 12:23:43Z adriana 

The following automatic conversions were performed:

'_exptl_crystal_density_meas' value 'n/a' was changed to '?' - the
value is perceived as not measured.

Automatic conversion script
Id: cif_fix_values 3008 2015-01-20 13:52:24Z robertas 

The following automatic conversions were performed:

'_refine_ls_weighting_scheme' value 'calc
w=1/[\s^2^(Fo^2^)+(0.0797P)^2^+0.0845P] where P=(Fo^2^+2Fc^2^)/3' was
changed to 'calc'. New tag '_refine_ls_weighting_details' was
created. The value of the new tag was set to
'w=1/[\s^2^(Fo^2^)+(0.0797P)^2^+0.0845P] where P=(Fo^2^+2Fc^2^)/3'.

Automatic conversion script
Id: cif_fix_values 3143 2015-03-26 13:38:13Z robertas 
;
_cod_database_code 4319041

loop_
_symmetry_equiv_pos_as_xyz
'x, y, z'
'-x, -y, -z'

loop_
_atom_site_label
_atom_site_type_symbol
_atom_site_fract_x
_atom_site_fract_y
_atom_site_fract_z
_atom_site_U_iso_or_equiv
_atom_site_adp_type
_atom_site_occupancy
_atom_site_calc_flag
_atom_site_refinement_flags
_atom_site_disorder_assembly
_atom_site_disorder_group
P1 P 0.15891(6) 0.80974(6) 0.75359(6) 0.04977(19) Uani 1 d . . .
P2 P 0.34252(7) 0.72575(6) 0.57072(5) 0.0514(2) Uani 1 d . . .
P3 P 0.20413(6) 0.54088(6) 0.78670(6) 0.04848(19) Uani 1 d . . .
N1 N 0.2611(2) 0.83899(19) 0.62013(19) 0.0593(5) Uani 1 d . . .
N2 N 0.2933(2) 0.57748(19) 0.64691(18) 0.0544(5) Uani 1 d . . .
N3 N 0.1307(2) 0.65956(19) 0.83430(19) 0.0586(5) Uani 1 d . . .
C1 C 0.0005(3) 0.8856(3) 0.7379(3) 0.0855(9) Uani 1 d . . .
H1A H -0.0605 0.8756 0.8176 0.128 Uiso 1 calc R . .
H1B H -0.0385 0.8445 0.6935 0.128 Uiso 1 calc R . .
H1C H 0.0157 0.9774 0.6942 0.128 Uiso 1 calc R . .
C2 C 0.3353(3) 0.7539(3) 0.4155(2) 0.0744(8) Uani 1 d . . .
H2A H 0.3787 0.8378 0.3652 0.089 Uiso 1 calc R . .
H2B H 0.3859 0.6861 0.3841 0.089 Uiso 1 calc R . .
C3 C 0.0755(3) 0.4228(3) 0.8108(3) 0.0647(7) Uani 1 d . . .
H3A H 0.1189 0.3460 0.7908 0.078 Uiso 1 calc R . .
H3B H 0.0263 0.3955 0.8969 0.078 Uiso 1 calc R . .
C5 C 0.1969(5) 0.7541(5) 0.4047(4) 0.1302(17) Uani 1 d . . .
H5A H 0.1993 0.7687 0.3206 0.195 Uiso 1 calc R . .
H5B H 0.1469 0.8228 0.4331 0.195 Uiso 1 calc R . .
H5C H 0.1536 0.6709 0.4533 0.195 Uiso 1 calc R . .
C6 C -0.0250(3) 0.4744(4) 0.7353(3) 0.0879(10) Uani 1 d . . .
H6A H -0.0934 0.4085 0.7558 0.132 Uiso 1 calc R . .
H6B H 0.0217 0.4951 0.6498 0.132 Uiso 1 calc R . .
H6C H -0.0666 0.5520 0.7527 0.132 Uiso 1 calc R . .
C11 C 0.2165(2) 0.8990(2) 0.8373(2) 0.0516(6) Uani 1 d . . .
C12 C 0.2787(3) 1.0206(3) 0.7771(3) 0.0739(8) Uani 1 d . . .
H12 H 0.2942 1.0545 0.6927 0.089 Uiso 1 calc R . .
C13 C 0.3181(4) 1.0922(3) 0.8401(4) 0.0938(11) Uani 1 d . . .
H13 H 0.3584 1.1747 0.7985 0.113 Uiso 1 calc R . .
C14 C 0.2983(5) 1.0426(4) 0.9629(4) 0.1078(13) Uani 1 d . . .
H14 H 0.3265 1.0905 1.0053 0.129 Uiso 1 calc R . .
C15 C 0.2373(6) 0.9228(5) 1.0241(4) 0.1274(17) Uani 1 d . . .
H15 H 0.2224 0.8897 1.1085 0.153 Uiso 1 calc R . .
C16 C 0.1974(4) 0.8503(3) 0.9610(3) 0.0925(11) Uani 1 d . . .
H16 H 0.1574 0.7678 1.0031 0.111 Uiso 1 calc R . .
C21 C 0.5211(3) 0.7424(2) 0.5558(2) 0.0538(6) Uani 1 d . . .
C22 C 0.6135(3) 0.6579(3) 0.5093(3) 0.0698(8) Uani 1 d . . .
H22 H 0.5840 0.5946 0.4828 0.084 Uiso 1 calc R . .
C23 C 0.7480(3) 0.6668(4) 0.5021(3) 0.0865(10) Uani 1 d . . .
H23 H 0.8089 0.6080 0.4728 0.104 Uiso 1 calc R . .
C24 C 0.7937(3) 0.7627(3) 0.5379(3) 0.0821(9) Uani 1 d . . .
H24 H 0.8852 0.7688 0.5324 0.099 Uiso 1 calc R . .
C25 C 0.7034(3) 0.8492(3) 0.5818(3) 0.0757(8) Uani 1 d . . .
H25 H 0.7339 0.9145 0.6053 0.091 Uiso 1 calc R . .
C26 C 0.5682(3) 0.8389(2) 0.5908(2) 0.0618(7) Uani 1 d . . .
H26 H 0.5074 0.8974 0.6207 0.074 Uiso 1 calc R . .
C31 C 0.3074(2) 0.4529(2) 0.8854(2) 0.0525(6) Uani 1 d . . .
C32 C 0.2517(3) 0.4049(3) 1.0109(3) 0.0719(8) Uani 1 d . . .
H32 H 0.1602 0.4170 1.0443 0.086 Uiso 1 calc R . .
C33 C 0.3299(4) 0.3397(3) 1.0862(3) 0.0857(9) Uani 1 d . . .
H33 H 0.2913 0.3103 1.1704 0.103 Uiso 1 calc R . .
C34 C 0.4645(4) 0.3173(3) 1.0391(3) 0.0865(10) Uani 1 d . . .
H34 H 0.5171 0.2717 1.0903 0.104 Uiso 1 calc R . .
C35 C 0.5194(3) 0.3635(3) 0.9153(3) 0.0856(9) Uani 1 d . . .
H35 H 0.6105 0.3494 0.8823 0.103 Uiso 1 calc R . .
C36 C 0.4426(3) 0.4306(3) 0.8382(3) 0.0664(7) Uani 1 d . . .
H36 H 0.4820 0.4609 0.7542 0.080 Uiso 1 calc R . .

loop_
_atom_site_aniso_label
_atom_site_aniso_U_11
_atom_site_aniso_U_22
_atom_site_aniso_U_33
_atom_site_aniso_U_23
_atom_site_aniso_U_13
_atom_site_aniso_U_12
P1 0.0472(3) 0.0455(3) 0.0532(4) -0.0181(3) -0.0044(3) 0.0002(3)
P2 0.0589(4) 0.0488(4) 0.0413(3) -0.0154(3) -0.0020(3) -0.0046(3)
P3 0.0492(3) 0.0421(3) 0.0506(3) -0.0178(3) -0.0007(3) -0.0105(2)
N1 0.0717(14) 0.0459(11) 0.0500(11) -0.0122(9) -0.0030(10) 0.0020(10)
N2 0.0619(12) 0.0473(11) 0.0518(11) -0.0233(9) -0.0004(9) -0.0071(9)
N3 0.0604(12) 0.0471(11) 0.0574(12) -0.0197(9) 0.0085(10) -0.0102(9)
C1 0.0651(18) 0.092(2) 0.108(3) -0.042(2) -0.0266(18) 0.0165(17)
C2 0.089(2) 0.083(2) 0.0479(15) -0.0208(14) -0.0112(14) -0.0024(16)
C3 0.0567(15) 0.0592(15) 0.0788(18) -0.0256(13) -0.0101(13) -0.0151(12)
C5 0.133(4) 0.175(5) 0.085(3) -0.020(3) -0.048(3) -0.028(3)
C6 0.0653(19) 0.109(3) 0.098(2) -0.046(2) -0.0172(17) -0.0111(17)
C11 0.0519(13) 0.0446(12) 0.0540(14) -0.0199(10) -0.0022(11) 0.0015(10)
C12 0.087(2) 0.0560(16) 0.0715(18) -0.0255(14) 0.0026(15) -0.0177(15)
C13 0.102(3) 0.073(2) 0.106(3) -0.048(2) 0.002(2) -0.0271(19)
C14 0.137(4) 0.094(3) 0.118(3) -0.061(3) -0.039(3) -0.015(2)
C15 0.209(5) 0.114(3) 0.074(2) -0.036(2) -0.045(3) -0.027(3)
C16 0.140(3) 0.069(2) 0.0633(19) -0.0158(15) -0.017(2) -0.030(2)
C21 0.0620(15) 0.0465(13) 0.0421(12) -0.0081(10) -0.0008(11) -0.0090(11)
C22 0.0643(17) 0.0650(17) 0.0730(18) -0.0300(14) 0.0035(14) -0.0020(13)
C23 0.0677(19) 0.088(2) 0.085(2) -0.0240(18) 0.0043(16) 0.0061(17)
C24 0.0601(17) 0.091(2) 0.079(2) -0.0052(17) -0.0140(15) -0.0075(16)
C25 0.079(2) 0.0691(18) 0.079(2) -0.0118(15) -0.0297(16) -0.0107(16)
C26 0.0730(17) 0.0510(14) 0.0607(15) -0.0142(12) -0.0199(13) 0.0002(12)
C31 0.0563(14) 0.0444(12) 0.0561(14) -0.0198(10) -0.0060(11) -0.0113(10)
C32 0.0682(17) 0.083(2) 0.0568(16) -0.0181(14) -0.0078(14) -0.0024(15)
C33 0.096(2) 0.094(2) 0.0613(18) -0.0173(16) -0.0173(17) -0.0027(19)
C34 0.094(3) 0.082(2) 0.094(2) -0.0212(18) -0.046(2) 0.0005(18)
C35 0.0582(17) 0.097(2) 0.100(3) -0.030(2) -0.0195(17) 0.0008(16)
C36 0.0582(16) 0.0720(18) 0.0641(17) -0.0206(14) -0.0067(13) -0.0066(13)

loop_
_atom_type_symbol
_atom_type_description
_atom_type_scat_dispersion_real
_atom_type_scat_dispersion_imag
_atom_type_scat_source
C C 0.0033 0.0016 'International Tables Vol C Tables 4.2.6.8 and 6.1.1.4'
H H 0.0000 0.0000 'International Tables Vol C Tables 4.2.6.8 and 6.1.1.4'
N N 0.0061 0.0033 'International Tables Vol C Tables 4.2.6.8 and 6.1.1.4'
P P 0.1023 0.0942 'International Tables Vol C Tables 4.2.6.8 and 6.1.1.4'

loop_
_geom_angle_atom_site_label_1
_geom_angle_atom_site_label_2
_geom_angle_atom_site_label_3
_geom_angle
_geom_angle_site_symmetry_1
_geom_angle_site_symmetry_3
_geom_angle_publ_flag
N1 P1 N3 117.50(11) . . y
N1 P1 C1 107.91(15) . . y
N3 P1 C1 108.92(14) . . y
N1 P1 C11 108.74(11) . . y
N3 P1 C11 109.59(12) . . y
C1 P1 C11 103.22(14) . . y
N1 P2 N2 116.94(11) . . y
N1 P2 C2 108.35(14) . . y
N2 P2 C2 108.00(13) . . y
N1 P2 C21 109.59(12) . . y
N2 P2 C21 109.35(12) . . y
C2 P2 C21 103.78(13) . . y
N2 P3 N3 116.95(11) . . y
N2 P3 C3 108.92(12) . . y
N3 P3 C3 107.66(12) . . y
N2 P3 C31 109.31(11) . . y
N3 P3 C31 109.41(12) . . y
C3 P3 C31 103.77(12) . . y
P2 N1 P1 122.33(13) . . y
P3 N2 P2 121.09(12) . . y
P1 N3 P3 122.29(12) . . y
C5 C2 P2 113.2(2) . . ?
C6 C3 P3 113.7(2) . . ?
C16 C11 C12 118.4(3) . . ?
C16 C11 P1 121.4(2) . . ?
C12 C11 P1 120.2(2) . . ?
C13 C12 C11 121.0(3) . . ?
C14 C13 C12 120.0(3) . . ?
C13 C14 C15 120.0(3) . . ?
C14 C15 C16 120.2(4) . . ?
C11 C16 C15 120.4(3) . . ?
C22 C21 C26 118.8(3) . . ?
C22 C21 P2 120.2(2) . . ?
C26 C21 P2 121.1(2) . . ?
C23 C22 C21 120.4(3) . . ?
C22 C23 C24 120.4(3) . . ?
C25 C24 C23 119.8(3) . . ?
C26 C25 C24 119.8(3) . . ?
C25 C26 C21 120.8(3) . . ?
C36 C31 C32 118.3(3) . . ?
C36 C31 P3 121.2(2) . . ?
C32 C31 P3 120.5(2) . . ?
C33 C32 C31 120.7(3) . . ?
C32 C33 C34 120.9(3) . . ?
C35 C34 C33 118.4(3) . . ?
C34 C35 C36 121.5(3) . . ?
C35 C36 C31 120.1(3) . . ?

loop_
_geom_bond_atom_site_label_1
_geom_bond_atom_site_label_2
_geom_bond_distance
_geom_bond_site_symmetry_2
_geom_bond_publ_flag
P1 N1 1.594(2) . y
P1 N3 1.597(2) . y
P1 C1 1.797(3) . y
P1 C11 1.805(3) . y
P2 N1 1.592(2) . y
P2 N2 1.603(2) . y
P2 C2 1.804(3) . y
P2 C21 1.810(3) . y
P3 N2 1.603(2) . y
P3 N3 1.603(2) . y
P3 C3 1.797(2) . y
P3 C31 1.808(3) . y
C2 C5 1.463(5) . ?
C3 C6 1.520(4) . ?
C11 C16 1.366(4) . ?
C11 C12 1.380(3) . ?
C12 C13 1.372(4) . ?
C13 C14 1.356(5) . ?
C14 C15 1.361(6) . ?
C15 C16 1.383(5) . ?
C21 C22 1.385(4) . ?
C21 C26 1.387(4) . ?
C22 C23 1.369(4) . ?
C23 C24 1.381(5) . ?
C24 C25 1.377(5) . ?
C25 C26 1.374(4) . ?
C31 C36 1.379(4) . ?
C31 C32 1.387(4) . ?
C32 C33 1.368(4) . ?
C33 C34 1.374(5) . ?
C34 C35 1.367(5) . ?
C35 C36 1.379(4) . ?

loop_
_geom_torsion_atom_site_label_1
_geom_torsion_atom_site_label_2
_geom_torsion_atom_site_label_3
_geom_torsion_atom_site_label_4
_geom_torsion
_geom_torsion_site_symmetry_1
_geom_torsion_site_symmetry_2
_geom_torsion_site_symmetry_3
_geom_torsion_site_symmetry_4
_geom_torsion_publ_flag
C21 P2 C2 C5 -176.0(3) . . . . ?
C31 P3 C3 C6 -179.5(2) . . . . ?
N1 P2 C2 C5 -59.6(3) . . . . ?
N3 P3 C3 C6 64.6(2) . . . . ?
P1 N1 P2 N2 13.9(2) . . . . ?
N1 P2 N2 P3 -20.4(2) . . . . ?
P2 N2 P3 N3 17.4(2) . . . . ?
N2 P3 N3 P1 -7.8(2) . . . . ?
P3 N3 P1 N1 1.7(2) . . . . ?
N3 P1 N1 P2 -4.8(2) . . . . ?
C14 C11 P1 C1 -18(4) . . . . ?
